data_2208089
loop_
_publ_author_name
'Rademeyer, Melanie'

_publ_section_title
;
 Tetrakis(benzylammonium) tetranitratocuprate(II) dinitrate
;
_journal_coeditor_code IS2001
_journal_issue 2
_journal_name_full 'Acta Crystallographica Section E'
_journal_page_first m269
_journal_page_last m271
_journal_paper_doi 10.1107/S1600536806000201
_journal_volume 62
_journal_year 2006
_chemical_formula_iupac '(C7 H10 N1)4 [Cu (N1 O4)3] (N O3)2'
_chemical_formula_moiety '4C7 H10 N + , Cu N4 O12 2- , 2N O3 -'
_chemical_formula_sum 'C28 H40 Cu N10 O18'
_chemical_formula_weight 868.24
_chemical_name_systematic
;
Tetrakis(benzylammonium) tetranitratocuprate(II) dinitrate
;
_space_group_IT_number 15
_symmetry_cell_setting monoclinic
_symmetry_space_group_name_Hall '-C 2yc'
_symmetry_space_group_name_H-M 'C 1 2/c 1'
_atom_sites_solution_hydrogens geom
_atom_sites_solution_primary direct
_atom_sites_solution_secondary difmap
_audit_creation_method SHELXL97
_cell_angle_alpha 90.00
_cell_angle_beta 97.93(7)
_cell_angle_gamma 90.00
_cell_formula_units_Z 4
_cell_length_a 30.79(3)
_cell_length_b 5.749(9)
_cell_length_c 21.293(14)
_cell_measurement_reflns_used 476
_cell_measurement_temperature 295(2)
_cell_measurement_theta_max 31
_cell_measurement_theta_min 2
_cell_volume 3733(7)
_computing_cell_refinement 'CrysAlis CCD'
_computing_data_collection 'CrysAlis CCD (Oxford Diffraction, 2003)'
_computing_data_reduction 'CrysAlis RED (Oxford Diffraction, 2003)'
_computing_molecular_graphics 'ORTEP-3 for Windows (Farrugia, 1997) and PLATON (Spek, 2003)'
_computing_publication_material 'PLATON (Spek, 2003) and WinGX (Farrugia, 1999)'
_computing_structure_refinement 'SHELXL97 (Sheldrick, 1997)'
_computing_structure_solution 'SHELXS97 (Sheldrick, 1997)'
_diffrn_ambient_temperature 295(2)
_diffrn_measured_fraction_theta_full 0.992
_diffrn_measured_fraction_theta_max 0.916
_diffrn_measurement_device_type 'Oxford Excalibur2'
_diffrn_measurement_method \w/2\q
_diffrn_radiation_monochromator graphite
_diffrn_radiation_source 'fine-focus sealed tube'
_diffrn_radiation_type MoK\a
_diffrn_radiation_wavelength 0.71073
_diffrn_reflns_av_R_equivalents 0.0313
_diffrn_reflns_av_sigmaI/netI 0.0303
_diffrn_reflns_limit_h_max 45
_diffrn_reflns_limit_h_min -44
_diffrn_reflns_limit_k_max 5
_diffrn_reflns_limit_k_min -8
_diffrn_reflns_limit_l_max 31
_diffrn_reflns_limit_l_min -30
_diffrn_reflns_number 17698
_diffrn_reflns_theta_full 25.00
_diffrn_reflns_theta_max 31.96
_diffrn_reflns_theta_min 4.39
_diffrn_standards_decay_% <2
_exptl_absorpt_coefficient_mu 0.676
_exptl_absorpt_correction_T_max 0.7140
_exptl_absorpt_correction_T_min 0.7140
_exptl_absorpt_correction_type multi-scan
_exptl_absorpt_process_details '(Blessing, 1995)'
_exptl_crystal_colour blue
_exptl_crystal_density_diffrn 1.545
_exptl_crystal_density_method 'not measured'
_exptl_crystal_description block
_exptl_crystal_F_000 1804
_exptl_crystal_size_max 0.50
_exptl_crystal_size_mid 0.50
_exptl_crystal_size_min 0.50
_refine_diff_density_max 0.436
_refine_diff_density_min -0.739
_refine_ls_extinction_method none
_refine_ls_goodness_of_fit_ref 1.083
_refine_ls_hydrogen_treatment constr
_refine_ls_matrix_type full
_refine_ls_number_parameters 258
_refine_ls_number_reflns 5929
_refine_ls_number_restraints 0
_refine_ls_restrained_S_all 1.083
_refine_ls_R_factor_all 0.0550
_refine_ls_R_factor_gt 0.0433
_refine_ls_shift/su_max 0.001
_refine_ls_shift/su_mean 0.000
_refine_ls_structure_factor_coef Fsqd
_refine_ls_weighting_details 'calc w = 1/[\s^2^(Fo^2^)+(0.071P)^2^+0.4182P] where P=(Fo^2^+2Fc^2^)/3'
_refine_ls_weighting_scheme calc
_refine_ls_wR_factor_gt 0.1195
_refine_ls_wR_factor_ref 0.1268
_reflns_number_gt 4603
_reflns_number_total 5929
_reflns_threshold_expression I>2\s(I)
_cod_data_source_file is2001.cif
_cod_data_source_block I
_cod_original_sg_symbol_H-M 'C 2/c'
_cod_database_code 2208089

loop_
_symmetry_equiv_pos_as_xyz
'x, y, z'
'-x, y, -z+1/2'
'x+1/2, y+1/2, z'
'-x+1/2, y+1/2, -z+1/2'
'-x, -y, -z'
'x, -y, z-1/2'
'-x+1/2, -y+1/2, -z'
'x+1/2, -y+1/2, z-1/2'

loop_
_atom_site_label
_atom_site_fract_x
_atom_site_fract_y
_atom_site_fract_z
_atom_site_U_iso_or_equiv
_atom_site_adp_type
_atom_site_calc_flag
_atom_site_refinement_flags
_atom_site_occupancy
_atom_site_type_symbol
O1 -0.00078(4) 0.51036(19) 0.84279(5) 0.0355(3) Uani d . 1 O
O4 -0.06425(4) 0.4501(2) 0.73340(6) 0.0375(3) Uani d . 1 O
C7 0.22386(7) 0.0182(3) 0.69590(10) 0.0456(4) Uani d . 1 C
H7 0.2195 -0.1129 0.7198 0.055 Uiso calc R 1 H
N4 -0.08162(5) 0.6563(3) 0.73080(6) 0.0351(3) Uani d . 1 N
O6 -0.12115(4) 0.6739(3) 0.71617(7) 0.0534(4) Uani d . 1 O
O5 -0.05672(5) 0.8235(2) 0.74217(7) 0.0485(3) Uani d . 1 O
C6 0.26161(7) 0.0378(4) 0.66773(11) 0.0548(5) Uani d . 1 C
H6 0.2825 -0.0802 0.6729 0.066 Uiso calc R 1 H
C9 -0.11423(5) -0.0697(3) 0.55755(8) 0.0365(3) Uani d . 1 C
N1 0.11133(5) 0.1578(3) 0.68094(8) 0.0439(3) Uani d . 1 N
H1A 0.0894 0.1502 0.7040 0.066 Uiso calc R 1 H
H1B 0.1117 0.0291 0.6578 0.066 Uiso calc R 1 H
H1C 0.1076 0.2810 0.6554 0.066 Uiso calc R 1 H
C2 0.19256(5) 0.1928(3) 0.68870(8) 0.0361(3) Uani d . 1 C
C3 0.19970(6) 0.3858(3) 0.65233(10) 0.0463(4) Uani d . 1 C
H3 0.1789 0.5042 0.6469 0.056 Uiso calc R 1 H
C14 -0.11807(6) 0.1150(4) 0.59834(9) 0.0425(4) Uani d . 1 C
H14 -0.0981 0.1304 0.6351 0.051 Uiso calc R 1 H
C13 -0.15124(7) 0.2761(4) 0.58474(11) 0.0515(5) Uani d . 1 C
H13 -0.1536 0.3993 0.6124 0.062 Uiso calc R 1 H
C1 0.15359(6) 0.1795(4) 0.72360(9) 0.0462(4) Uani d . 1 C
H1D 0.1570 0.0467 0.7520 0.055 Uiso calc R 1 H
H1E 0.1527 0.3183 0.7493 0.055 Uiso calc R 1 H
C4 0.23723(7) 0.4035(4) 0.62421(11) 0.0542(5) Uani d . 1 C
H4 0.2415 0.5331 0.5997 0.065 Uiso calc R 1 H
N2 -0.04000(4) -0.1950(3) 0.53864(7) 0.0360(3) Uani d . 1 N
H2A -0.0192 -0.3009 0.5495 0.054 Uiso calc R 1 H
H2B -0.0294 -0.0540 0.5488 0.054 Uiso calc R 1 H
H2C -0.0487 -0.2020 0.4970 0.054 Uiso calc R 1 H
C8 -0.07757(6) -0.2415(4) 0.57272(10) 0.0489(5) Uani d . 1 C
H8A -0.0676 -0.2381 0.6180 0.059 Uiso calc R 1 H
H8B -0.0886 -0.3965 0.5620 0.059 Uiso calc R 1 H
C5 0.26852(7) 0.2301(4) 0.63217(11) 0.0547(5) Uani d . 1 C
H5 0.2940 0.2433 0.6136 0.066 Uiso calc R 1 H
O3 0.01356(4) 0.2967(2) 0.92662(6) 0.0437(3) Uani d . 1 O
N3 0.00426(4) 0.3077(2) 0.86831(6) 0.0314(3) Uani d . 1 N
O2 0.00023(5) 0.1350(2) 0.83423(7) 0.0555(4) Uani d . 1 O
C10 -0.14412(7) -0.0906(4) 0.50340(10) 0.0503(5) Uani d . 1 C
H10 -0.1421 -0.2148 0.4760 0.060 Uiso calc R 1 H
C12 -0.18063(7) 0.2548(4) 0.53067(12) 0.0587(5) Uani d . 1 C
H12 -0.2030 0.3635 0.5216 0.070 Uiso calc R 1 H
C11 -0.17716(7) 0.0723(5) 0.48965(11) 0.0628(6) Uani d . 1 C
H11 -0.1970 0.0587 0.4527 0.075 Uiso calc R 1 H
O7 0.10816(5) 0.6966(3) 0.63794(7) 0.0547(4) Uani d . 1 O
N5 0.08195(5) 0.6599(3) 0.58950(7) 0.0379(3) Uani d . 1 N
O8 0.05945(5) 0.8189(3) 0.56389(8) 0.0698(5) Uani d . 1 O
O9 0.07946(7) 0.4542(3) 0.57094(10) 0.0735(5) Uani d . 1 O
Cu1 0.0000 0.48583(5) 0.7500 0.03026(9) Uani d S 1 Cu

loop_
_atom_site_aniso_label
_atom_site_aniso_U_11
_atom_site_aniso_U_22
_atom_site_aniso_U_33
_atom_site_aniso_U_12
_atom_site_aniso_U_13
_atom_site_aniso_U_23
O1 0.0433(6) 0.0361(6) 0.0272(5) 0.0026(5) 0.0054(4) 0.0024(4)
O4 0.0309(6) 0.0406(6) 0.0409(6) -0.0003(5) 0.0050(5) -0.0015(5)
C7 0.0494(10) 0.0420(10) 0.0444(10) 0.0084(8) 0.0034(8) 0.0041(7)
N4 0.0327(6) 0.0432(8) 0.0294(6) 0.0018(6) 0.0049(5) 0.0023(5)
O6 0.0312(6) 0.0639(9) 0.0634(9) 0.0088(6) 0.0002(6) 0.0047(7)
O5 0.0476(7) 0.0444(7) 0.0540(8) -0.0098(6) 0.0089(6) 0.0001(6)
C6 0.0444(10) 0.0609(12) 0.0582(12) 0.0221(9) 0.0043(9) 0.0006(10)
C9 0.0320(7) 0.0415(8) 0.0374(8) 0.0034(7) 0.0100(6) 0.0067(7)
N1 0.0336(7) 0.0491(9) 0.0498(9) -0.0013(6) 0.0091(6) -0.0082(7)
C2 0.0328(8) 0.0366(8) 0.0376(8) -0.0001(6) -0.0001(6) -0.0054(6)
C3 0.0373(9) 0.0365(9) 0.0652(12) 0.0074(7) 0.0073(8) 0.0056(8)
C14 0.0357(8) 0.0550(11) 0.0373(9) -0.0023(8) 0.0066(6) -0.0052(8)
C13 0.0469(10) 0.0485(11) 0.0625(13) 0.0004(9) 0.0196(9) -0.0119(9)
C1 0.0402(9) 0.0573(11) 0.0414(9) -0.0031(8) 0.0061(7) -0.0079(8)
C4 0.0483(11) 0.0510(11) 0.0648(13) -0.0024(9) 0.0135(9) 0.0113(10)
N2 0.0326(7) 0.0380(7) 0.0378(7) 0.0039(5) 0.0057(5) 0.0002(6)
C8 0.0434(9) 0.0536(11) 0.0533(11) 0.0120(8) 0.0197(8) 0.0215(9)
C5 0.0384(9) 0.0713(14) 0.0557(12) 0.0047(9) 0.0115(8) -0.0014(10)
O3 0.0514(7) 0.0517(7) 0.0266(6) -0.0010(6) 0.0005(5) 0.0058(5)
N3 0.0271(6) 0.0369(7) 0.0298(6) -0.0019(5) 0.0033(5) 0.0006(5)
O2 0.0792(10) 0.0375(7) 0.0477(8) -0.0040(7) 0.0016(7) -0.0110(6)
C10 0.0479(10) 0.0572(11) 0.0445(10) 0.0062(9) 0.0012(8) -0.0116(9)
C12 0.0422(10) 0.0636(13) 0.0709(14) 0.0184(10) 0.0101(9) 0.0058(11)
C11 0.0461(11) 0.0876(16) 0.0505(12) 0.0155(12) -0.0082(9) -0.0040(12)
O7 0.0492(8) 0.0581(8) 0.0510(8) 0.0108(6) -0.0132(6) -0.0128(7)
N5 0.0321(7) 0.0490(8) 0.0329(7) -0.0028(6) 0.0051(5) -0.0028(6)
O8 0.0501(9) 0.0942(13) 0.0633(10) 0.0146(8) 0.0017(7) 0.0354(9)
O9 0.0771(12) 0.0688(10) 0.0764(12) -0.0181(9) 0.0165(9) -0.0363(9)
Cu1 0.02681(14) 0.03910(17) 0.02504(14) 0.000 0.00415(9) 0.000

loop_
_atom_type_symbol
_atom_type_description
_atom_type_scat_dispersion_real
_atom_type_scat_dispersion_imag
_atom_type_scat_source
C C 0.0033 0.0016 'International Tables Vol C Tables 4.2.6.8 and 6.1.1.4'
H H 0.0000 0.0000 'International Tables Vol C Tables 4.2.6.8 and 6.1.1.4'
N N 0.0061 0.0033 'International Tables Vol C Tables 4.2.6.8 and 6.1.1.4'
O O 0.0106 0.0060 'International Tables Vol C Tables 4.2.6.8 and 6.1.1.4'
Cu Cu 0.3201 1.2651 'International Tables Vol C Tables 4.2.6.8 and 6.1.1.4'

loop_
_geom_angle_atom_site_label_1
_geom_angle_atom_site_label_2
_geom_angle_atom_site_label_3
_geom_angle_site_symmetry_1
_geom_angle_site_symmetry_3
_geom_angle
N3 O1 Cu1 . . 109.82(10)
N4 O4 Cu1 . . 108.04(11)
C6 C7 C2 . . 120.41(19)
C6 C7 H7 . . 119.8
C2 C7 H7 . . 119.8
O6 N4 O5 . . 123.92(17)
O6 N4 O4 . . 118.53(15)
O5 N4 O4 . . 117.53(16)
C5 C6 C7 . . 120.49(18)
C5 C6 H6 . . 119.8
C7 C6 H6 . . 119.8
C10 C9 C14 . . 119.09(17)
C10 C9 C8 . . 121.21(19)
C14 C9 C8 . . 119.70(18)
C1 N1 H1A . . 109.5
C1 N1 H1B . . 109.5
H1A N1 H1B . . 109.5
C1 N1 H1C . . 109.5
H1A N1 H1C . . 109.5
H1B N1 H1C . . 109.5
C7 C2 C3 . . 118.66(19)
C7 C2 C1 . . 120.05(18)
C3 C2 C1 . . 121.14(17)
C4 C3 C2 . . 120.58(18)
C4 C3 H3 . . 119.7
C2 C3 H3 . . 119.7
C13 C14 C9 . . 120.46(19)
C13 C14 H14 . . 119.8
C9 C14 H14 . . 119.8
C12 C13 C14 . . 120.1(2)
C12 C13 H13 . . 120.0
C14 C13 H13 . . 120.0
N1 C1 C2 . . 113.24(16)
N1 C1 H1D . . 108.9
C2 C1 H1D . . 108.9
N1 C1 H1E . . 108.9
C2 C1 H1E . . 108.9
H1D C1 H1E . . 107.7
C3 C4 C5 . . 120.4(2)
C3 C4 H4 . . 119.8
C5 C4 H4 . . 119.8
C8 N2 H2A . . 109.5
C8 N2 H2B . . 109.5
H2A N2 H2B . . 109.5
C8 N2 H2C . . 109.5
H2A N2 H2C . . 109.5
H2B N2 H2C . . 109.5
N2 C8 C9 . . 113.14(15)
N2 C8 H8A . . 109.0
C9 C8 H8A . . 109.0
N2 C8 H8B . . 109.0
C9 C8 H8B . . 109.0
H8A C8 H8B . . 107.8
C6 C5 C4 . . 119.4(2)
C6 C5 H5 . . 120.3
C4 C5 H5 . . 120.3
O2 N3 O3 . . 122.94(15)
O2 N3 O1 . . 119.15(15)
O3 N3 O1 . . 117.91(14)
C9 C10 C11 . . 120.3(2)
C9 C10 H10 . . 119.9
C11 C10 H10 . . 119.9
C13 C12 C11 . . 120.1(2)
C13 C12 H12 . . 120.0
C11 C12 H12 . . 120.0
C12 C11 C10 . . 120.0(2)
C12 C11 H11 . . 120.0
C10 C11 H11 . . 120.0
O8 N5 O7 . . 120.45(18)
O8 N5 O9 . . 124.0(2)
O7 N5 O9 . . 115.50(17)
O4 Cu1 O4 . 2_556 168.04(8)
O4 Cu1 O1 . . 92.07(8)
O4 Cu1 O1 2_556 . 88.77(8)
O4 Cu1 O1 . 2_556 88.77(8)
O4 Cu1 O1 2_556 2_556 92.07(8)
O1 Cu1 O1 . 2_556 171.85(7)

loop_
_geom_bond_atom_site_label_1
_geom_bond_atom_site_label_2
_geom_bond_site_symmetry_2
_geom_bond_distance
O1 N3 . 1.286(2)
O1 Cu1 . 1.9841(18)
O4 N4 . 1.299(2)
O4 Cu1 . 1.972(2)
C7 C6 . 1.384(3)
C7 C2 . 1.385(3)
C7 H7 . 0.9300
N4 O6 . 1.218(2)
N4 O5 . 1.233(2)
C6 C5 . 1.373(4)
C6 H6 . 0.9300
C9 C10 . 1.378(3)
C9 C14 . 1.387(3)
C9 C8 . 1.501(3)
N1 C1 . 1.486(3)
N1 H1A . 0.8900
N1 H1B . 0.8900
N1 H1C . 0.8900
C2 C3 . 1.388(3)
C2 C1 . 1.498(3)
C3 C4 . 1.377(3)
C3 H3 . 0.9300
C14 C13 . 1.379(3)
C14 H14 . 0.9300
C13 C12 . 1.368(3)
C13 H13 . 0.9300
C1 H1D . 0.9700
C1 H1E . 0.9700
C4 C5 . 1.380(3)
C4 H4 . 0.9300
N2 C8 . 1.472(2)
N2 H2A . 0.8900
N2 H2B . 0.8900
N2 H2C . 0.8900
C8 H8A . 0.9700
C8 H8B . 0.9700
C5 H5 . 0.9300
O3 N3 . 1.2366(19)
N3 O2 . 1.226(2)
C10 C11 . 1.384(3)
C10 H10 . 0.9300
C12 C11 . 1.378(4)
C12 H12 . 0.9300
C11 H11 . 0.9300
O7 N5 . 1.237(2)
N5 O8 . 1.228(2)
N5 O9 . 1.246(3)
Cu1 O4 2_556 1.972(2)
Cu1 O1 2_556 1.9842(17)

loop_
_geom_hbond_atom_site_label_D
_geom_hbond_atom_site_label_H
_geom_hbond_atom_site_label_A
_geom_hbond_site_symmetry_A
_geom_hbond_distance_DH
_geom_hbond_distance_HA
_geom_hbond_distance_DA
_geom_hbond_angle_DHA
N1 H1A O4 2_556 0.89 2.37 2.997(3) 127
N1 H1A O5 2_546 0.89 2.48 3.156(3) 133
N1 H1B O7 1_545 0.89 1.96 2.803(4) 158
N1 H1B N5 1_545 0.89 2.66 3.509(4) 159
N1 H1C O9 . 0.89 2.13 2.953(4) 153
N1 H1C O7 . 0.89 2.42 3.228(5) 151
N1 H1C N5 . 0.89 2.65 3.530(4) 169
N2 H2A O3 2_546 0.89 2.37 3.096(5) 139
N2 H2A O8 1_545 0.89 2.50 3.036(4) 120
N2 H2A O1 2_546 0.89 2.54 3.154(3) 127
N2 H2B O3 2_556 0.89 2.12 3.006(4) 172
N2 H2C O9 5_556 0.89 2.17 2.891(3) 138
N2 H2C O8 5_566 0.89 2.55 3.072(3) 118
N2 H2C O3 6 0.89 2.65 3.136(3) 116

loop_
_geom_torsion_atom_site_label_1
_geom_torsion_atom_site_label_2
_geom_torsion_atom_site_label_3
_geom_torsion_atom_site_label_4
_geom_torsion_site_symmetry_4
_geom_torsion
Cu1 O4 N4 O6 . 174.55(12)
Cu1 O4 N4 O5 . -4.01(16)
C2 C7 C6 C5 . -0.1(3)
C6 C7 C2 C3 . 0.5(3)
C6 C7 C2 C1 . -175.03(19)
C7 C2 C3 C4 . -0.2(3)
C1 C2 C3 C4 . 175.28(19)
C10 C9 C14 C13 . -0.3(3)
C8 C9 C14 C13 . 179.22(17)
C9 C14 C13 C12 . -0.1(3)
C7 C2 C1 N1 . -115.8(2)
C3 C2 C1 N1 . 68.7(2)
C2 C3 C4 C5 . -0.5(3)
C10 C9 C8 N2 . 81.2(3)
C14 C9 C8 N2 . -98.3(2)
C7 C6 C5 C4 . -0.6(4)
C3 C4 C5 C6 . 0.9(4)
Cu1 O1 N3 O2 . -13.76(18)
Cu1 O1 N3 O3 . 165.38(11)
C14 C9 C10 C11 . 0.8(3)
C8 C9 C10 C11 . -178.7(2)
C14 C13 C12 C11 . 0.0(3)
C13 C12 C11 C10 . 0.5(4)
C9 C10 C11 C12 . -0.9(4)
N4 O4 Cu1 O4 2_556 178.14(10)
N4 O4 Cu1 O1 . 84.25(10)
N4 O4 Cu1 O1 2_556 -87.64(10)
N3 O1 Cu1 O4 . 91.75(10)
N3 O1 Cu1 O4 2_556 -76.32(10)
